data_2211860
loop_
_publ_author_name
'Junshan Sun'
'Linlin Qiu'
'Rufen Zhang'
'Chunlin Ma'

_publ_section_title
Octabenzyldi-\m~3~-oxo-bis(\m-2,3,4,5-tetrafluorobenzoato-\k^2^<i>O</i>:<i>O</i>')bis(2,3,4,5-tetrafluorobenzoato-\k<i>O</i>)tetratin(IV)
_journal_coeditor_code HY2028
_journal_issue 1
_journal_name_full 'Acta Crystallographica Section E'
_journal_page_first m62
_journal_page_last m63
_journal_paper_doi 10.1107/S1600536806051397
_journal_volume 63
_journal_year 2007
_chemical_formula_moiety 'C84 H60 F16 O10 Sn4'
_chemical_formula_sum 'C84 H60 F16 O10 Sn4'
_chemical_formula_weight 2008.08
_chemical_name_systematic
;
 ?
;
_space_group_IT_number 2
_symmetry_cell_setting triclinic
_symmetry_space_group_name_Hall '-P 1'
_symmetry_space_group_name_H-M 'P -1'
_atom_sites_solution_hydrogens geom
_atom_sites_solution_primary direct
_atom_sites_solution_secondary difmap
_audit_creation_method SHELXL-97
_cell_angle_alpha 99.171(2)
_cell_angle_beta 91.623(2)
_cell_angle_gamma 109.922(2)
_cell_formula_units_Z 2
_cell_length_a 11.9014(9)
_cell_length_b 12.1220(10)
_cell_length_c 29.070(2)
_cell_measurement_reflns_used 7092
_cell_measurement_temperature 295(2)
_cell_measurement_theta_max 25.701
_cell_measurement_theta_min 2.249
_cell_volume 3877.1(5)
_computing_cell_refinement 'SAINT (Siemens, 1996)'
_computing_data_collection 'SMART (Siemens, 1996)'
_computing_data_reduction SAINT
_computing_molecular_graphics 'SHELXTL (Sheldrick, 1997b)'
_computing_publication_material SHELXTL
_computing_structure_refinement 'SHELXL97 (Sheldrick, 1997a)'
_computing_structure_solution 'SHELXS97 (Sheldrick, 1997a)'
_diffrn_ambient_temperature 295(2)
_diffrn_measured_fraction_theta_full 0.989
_diffrn_measured_fraction_theta_max 0.989
_diffrn_measurement_device_type 'Bruker 1000 CCD area detector'
_diffrn_measurement_method '\f and \w scans'
_diffrn_radiation_monochromator graphite
_diffrn_radiation_source 'fine-focus sealed tube'
_diffrn_radiation_type MoK\a
_diffrn_radiation_wavelength 0.71073
_diffrn_reflns_av_R_equivalents 0.0312
_diffrn_reflns_av_sigmaI/netI 0.0508
_diffrn_reflns_limit_h_max 14
_diffrn_reflns_limit_h_min -14
_diffrn_reflns_limit_k_max 14
_diffrn_reflns_limit_k_min -14
_diffrn_reflns_limit_l_max 35
_diffrn_reflns_limit_l_min -35
_diffrn_reflns_number 29322
_diffrn_reflns_theta_full 25.50
_diffrn_reflns_theta_max 25.50
_diffrn_reflns_theta_min 1.42
_exptl_absorpt_coefficient_mu 1.372
_exptl_absorpt_correction_T_max 0.8982
_exptl_absorpt_correction_T_min 0.7083
_exptl_absorpt_correction_type multi-scan
_exptl_absorpt_process_details 'SADABS (Sheldrick, 1996)'
_exptl_crystal_colour colorless
_exptl_crystal_density_diffrn 1.720
_exptl_crystal_density_method 'not measured'
_exptl_crystal_description block
_exptl_crystal_F_000 1976
_exptl_crystal_size_max 0.27
_exptl_crystal_size_mid 0.13
_exptl_crystal_size_min 0.08
_refine_diff_density_max 0.717
_refine_diff_density_min -0.635
_refine_ls_extinction_method none
_refine_ls_goodness_of_fit_ref 1.002
_refine_ls_hydrogen_treatment constr
_refine_ls_matrix_type full
_refine_ls_number_parameters 1027
_refine_ls_number_reflns 14288
_refine_ls_number_restraints 1632
_refine_ls_restrained_S_all 0.980
_refine_ls_R_factor_all 0.0657
_refine_ls_R_factor_gt 0.0398
_refine_ls_shift/su_max 0.002
_refine_ls_shift/su_mean 0.000
_refine_ls_structure_factor_coef Fsqd
_refine_ls_weighting_details 'calc w=1/[\s^2^(Fo^2^)+(0.0410P)^2^+0.1235P] where P=(Fo^2^+2Fc^2^)/3'
_refine_ls_weighting_scheme calc
_refine_ls_wR_factor_gt 0.0830
_refine_ls_wR_factor_ref 0.0960
_reflns_number_gt 9736
_reflns_number_total 14288
_reflns_threshold_expression >2\s(I)
_cod_data_source_file hy2028.cif
_cod_data_source_block I
_cod_depositor_comments
;
The following automatic conversions were performed:
'_symmetry_cell_setting' value 'Triclinic' changed to 'triclinic'
according to '/home/saulius/struct/CIF-dictionaries/cif_core.dic'
dictionary named 'cif_core.dic' version 2.4.1 from 2010-06-29.

Automatic conversion script
Id: cif_fix_enum 1527 2010-12-29 10:47:43Z saulius 

The following automatic conversions were performed:

'_symmetry_cell_setting' value 'Triclinic' changed to 'triclinic'
according to /home/saulius/struct/CIF-dictionaries/cif_core.dic
dictionary named 'cif_core.dic' version 2.4.1 from 2010-06-29.

Automatic conversion script
Id: cif_fix_values 1715 2011-07-08 13:25:40Z adriana 
;
_cod_original_cell_volume 3877.2(5)
_cod_database_code 2211860
_cod_database_fobs_code 2211860

loop_
_symmetry_equiv_pos_as_xyz
'x, y, z'
'-x, -y, -z'

loop_
_atom_site_type_symbol
_atom_site_label
_atom_site_fract_x
_atom_site_fract_y
_atom_site_fract_z
_atom_site_U_iso_or_equiv
_atom_site_adp_type
_atom_site_calc_flag
_atom_site_refinement_flags
_atom_site_occupancy
Sn Sn1 0.17251(3) 0.91428(3) 0.686589(10) 0.03794(9) Uani d . 1
Sn Sn2 0.37089(3) 1.23796(3) 0.711324(10) 0.04049(9) Uani d . 1
Sn Sn3 0.29903(3) 1.03004(3) 0.794951(10) 0.03853(9) Uani d . 1
Sn Sn4 0.10001(3) 0.71028(3) 0.772533(10) 0.04047(9) Uani d . 1
F F1 0.0924(3) 0.8919(3) 0.53375(10) 0.0803(9) Uani d . 1
F F2 0.0718(3) 0.9251(3) 0.44655(11) 0.1013(12) Uani d . 1
F F3 0.1897(4) 1.1370(4) 0.42226(11) 0.1222(14) Uani d . 1
F F4 0.3332(4) 1.3187(4) 0.48727(13) 0.1346(16) Uani d . 1
F F5 0.4791(3) 1.2250(3) 0.87171(10) 0.0870(10) Uani d . 1
F F6 0.5544(3) 1.3120(3) 0.96108(11) 0.1032(12) Uani d . 1
F F7 0.6326(3) 1.5473(3) 0.99348(10) 0.0979(11) Uani d . 1
F F8 0.6343(4) 1.6990(3) 0.93557(12) 0.1378(18) Uani d . 1
F F9 0.0349(3) 0.6976(3) 0.60773(10) 0.0865(10) Uani d . 1
F F10 -0.0604(3) 0.6087(3) 0.52208(10) 0.0929(11) Uani d . 1
F F11 -0.1902(3) 0.3754(3) 0.49676(11) 0.1106(13) Uani d . 1
F F12 -0.2288(3) 0.2308(3) 0.56093(13) 0.1110(13) Uani d . 1
F F13 0.3960(3) 1.0591(3) 0.94366(10) 0.0914(11) Uani d . 1
F F14 0.4076(4) 1.0403(3) 1.03267(11) 0.1143(14) Uani d . 1
F F15 0.2641(4) 0.8447(3) 1.06282(10) 0.1134(13) Uani d . 1
F F16 0.1061(4) 0.6649(3) 1.00158(11) 0.1219(16) Uani d . 1
O O1 0.3221(3) 1.1651(3) 0.63443(10) 0.0596(9) Uani d . 1
O O2 0.1703(3) 0.9928(3) 0.62270(10) 0.0554(9) Uani d . 1
O O3 0.4188(3) 1.2699(3) 0.78690(10) 0.0508(8) Uani d . 1
O O4 0.5006(4) 1.4572(3) 0.77816(12) 0.0753(11) Uani d . 1
O O5 0.2773(2) 1.0747(2) 0.72494(9) 0.0396(7) Uani d . 1
O O6 0.1832(2) 0.8746(2) 0.75681(9) 0.0403(7) Uani d . 1
O O7 0.0611(3) 0.6656(3) 0.69680(9) 0.0483(8) Uani d . 1
O O8 -0.0228(3) 0.4825(3) 0.71039(11) 0.0660(10) Uani d . 1
O O9 0.1391(3) 0.7956(3) 0.84817(10) 0.0535(8) Uani d . 1
O O10 0.3093(3) 0.9508(3) 0.85664(10) 0.0524(8) Uani d . 1
C C1 0.5514(4) 1.2716(4) 0.69374(17) 0.0569(13) Uani d U 1
H H1A 0.6040 1.2916 0.7223 0.068 Uiso calc R 1
H H1B 0.5567 1.1995 0.6755 0.068 Uiso calc R 1
C C2 0.5937(4) 1.3714(5) 0.66634(18) 0.0579(13) Uani d U 1
C C3 0.5746(5) 1.3475(6) 0.6180(2) 0.0755(16) Uani d U 1
H H3 0.5388 1.2694 0.6022 0.091 Uiso calc R 1
C C4 0.6095(6) 1.4419(7) 0.5929(2) 0.097(2) Uani d U 1
H H4 0.5951 1.4270 0.5605 0.116 Uiso calc R 1
C C5 0.6644(6) 1.5551(7) 0.6165(3) 0.099(2) Uani d U 1
H H5 0.6877 1.6174 0.5998 0.118 Uiso calc R 1
C C6 0.6860(5) 1.5796(6) 0.6634(3) 0.093(2) Uani d U 1
H H6 0.7244 1.6578 0.6787 0.112 Uiso calc R 1
C C7 0.6506(5) 1.4875(5) 0.6889(2) 0.0732(16) Uani d U 1
H H7 0.6655 1.5043 0.7213 0.088 Uiso calc R 1
C C8 0.2529(5) 1.3361(4) 0.71068(16) 0.0571(13) Uani d U 1
H H8A 0.1709 1.2811 0.7088 0.069 Uiso calc R 1
H H8B 0.2678 1.3916 0.7401 0.069 Uiso calc R 1
C C9 0.2648(5) 1.4037(5) 0.67163(18) 0.0576(13) Uani d U 1
C C10 0.1824(5) 1.3631(5) 0.6326(2) 0.0742(16) Uani d U 1
H H10 0.1174 1.2926 0.6311 0.089 Uiso calc R 1
C C11 0.1950(7) 1.4253(7) 0.5957(2) 0.095(2) Uani d U 1
H H11 0.1383 1.3979 0.5700 0.114 Uiso calc R 1
C C12 0.2916(8) 1.5273(8) 0.5979(3) 0.104(2) Uani d U 1
H H12 0.3015 1.5686 0.5731 0.124 Uiso calc R 1
C C13 0.3739(7) 1.5697(6) 0.6357(3) 0.097(2) Uani d U 1
H H13 0.4393 1.6395 0.6366 0.116 Uiso calc R 1
C C14 0.3600(5) 1.5086(5) 0.6727(2) 0.0769(17) Uani d U 1
H H14 0.4157 1.5388 0.6988 0.092 Uiso calc R 1
C C15 0.2927(4) 0.8259(4) 0.66145(15) 0.0488(12) Uani d U 1
H H15A 0.3387 0.8200 0.6884 0.059 Uiso calc R 1
H H15B 0.2445 0.7452 0.6467 0.059 Uiso calc R 1
C C16 0.3799(4) 0.8786(4) 0.62764(15) 0.0463(11) Uani d U 1
C C17 0.4977(5) 0.9461(5) 0.64169(18) 0.0646(14) Uani d U 1
H H17 0.5248 0.9622 0.6732 0.077 Uiso calc R 1
C C18 0.5777(5) 0.9911(5) 0.6092(2) 0.0853(19) Uani d U 1
H H18 0.6564 1.0401 0.6192 0.102 Uiso calc R 1
C C19 0.5402(6) 0.9630(6) 0.5634(2) 0.0840(19) Uani d U 1
H H19 0.5941 0.9900 0.5416 0.101 Uiso calc R 1
C C20 0.4242(6) 0.8954(6) 0.54861(19) 0.0793(17) Uani d U 1
H H20 0.3986 0.8779 0.5169 0.095 Uiso calc R 1
C C21 0.3449(5) 0.8531(4) 0.58034(16) 0.0606(14) Uani d U 1
H H21 0.2658 0.8062 0.5698 0.073 Uiso calc R 1
C C22 -0.0164(4) 0.8801(4) 0.68131(16) 0.0531(12) Uani d U 1
H H22A -0.0454 0.8572 0.6484 0.064 Uiso calc R 1
H H22B -0.0549 0.8121 0.6961 0.064 Uiso calc R 1
C C23 -0.0568(4) 0.9795(4) 0.70212(17) 0.0511(12) Uani d U 1
C C24 -0.0419(6) 1.0753(6) 0.6811(2) 0.090(2) Uani d U 1
H H24 -0.0065 1.0791 0.6530 0.108 Uiso calc R 1
C C25 -0.0784(7) 1.1665(6) 0.7008(3) 0.119(3) Uani d U 1
H H25 -0.0650 1.2325 0.6863 0.142 Uiso calc R 1
C C26 -0.1331(6) 1.1620(6) 0.7404(3) 0.116(3) Uani d U 1
H H26 -0.1587 1.2239 0.7530 0.140 Uiso calc R 1
C C27 -0.1510(6) 1.0673(7) 0.7621(3) 0.109(2) Uani d U 1
H H27 -0.1891 1.0631 0.7896 0.131 Uiso calc R 1
C C28 -0.1114(5) 0.9764(5) 0.7423(2) 0.0775(17) Uani d U 1
H H28 -0.1228 0.9115 0.7572 0.093 Uiso calc R 1
C C29 0.1851(4) 1.1219(4) 0.82406(16) 0.0566(13) Uani d U 1
H H29A 0.2297 1.2066 0.8270 0.068 Uiso calc R 1
H H29B 0.1177 1.1030 0.8010 0.068 Uiso calc R 1
C C30 0.1352(5) 1.1030(4) 0.86945(17) 0.0533(12) Uani d U 1
C C31 0.1962(6) 1.1712(6) 0.9105(2) 0.0890(19) Uani d U 1
H H31 0.2725 1.2264 0.9097 0.107 Uiso calc R 1
C C32 0.1497(8) 1.1615(7) 0.9527(2) 0.123(3) Uani d U 1
H H32 0.1946 1.2083 0.9800 0.147 Uiso calc R 1
C C33 0.0413(8) 1.0859(8) 0.9545(3) 0.114(3) Uani d U 1
H H33 0.0079 1.0835 0.9830 0.137 Uiso calc R 1
C C34 -0.0229(7) 1.0114(7) 0.9158(3) 0.113(2) Uani d U 1
H H34 -0.0973 0.9543 0.9179 0.136 Uiso calc R 1
C C35 0.0244(6) 1.0215(6) 0.8724(2) 0.0895(19) Uani d U 1
H H35 -0.0200 0.9722 0.8454 0.107 Uiso calc R 1
C C36 0.4794(4) 1.0406(4) 0.78316(16) 0.0518(12) Uani d U 1
H H36A 0.4863 1.0374 0.7498 0.062 Uiso calc R 1
H H36B 0.5319 1.1192 0.7985 0.062 Uiso calc R 1
C C37 0.5301(4) 0.9530(4) 0.79752(16) 0.0475(12) Uani d U 1
C C38 0.5810(5) 0.9694(5) 0.84199(19) 0.0748(16) Uani d U 1
H H38 0.5757 1.0309 0.8645 0.090 Uiso calc R 1
C C39 0.6398(6) 0.8970(7) 0.8542(2) 0.100(2) Uani d U 1
H H39 0.6744 0.9109 0.8846 0.119 Uiso calc R 1
C C40 0.6480(6) 0.8064(6) 0.8227(3) 0.089(2) Uani d U 1
H H40 0.6905 0.7597 0.8309 0.106 Uiso calc R 1
C C41 0.5936(5) 0.7837(5) 0.7789(2) 0.0797(17) Uani d U 1
H H41 0.5953 0.7188 0.7574 0.096 Uiso calc R 1
C C42 0.5357(5) 0.8570(5) 0.76616(19) 0.0659(14) Uani d U 1
H H42 0.4999 0.8414 0.7359 0.079 Uiso calc R 1
C C43 -0.0830(4) 0.6732(4) 0.78753(16) 0.0541(13) Uani d U 1
H H43A -0.0936 0.7475 0.8005 0.065 Uiso calc R 1
H H43B -0.1343 0.6400 0.7585 0.065 Uiso calc R 1
C C44 -0.1223(4) 0.5885(5) 0.82096(19) 0.0617(14) Uani d U 1
C C45 -0.1680(5) 0.4664(5) 0.8045(2) 0.0844(18) Uani d U 1
H H45 -0.1791 0.4367 0.7725 0.101 Uiso calc R 1
C C46 -0.1973(6) 0.3887(7) 0.8364(3) 0.110(2) Uani d U 1
H H46 -0.2285 0.3067 0.8258 0.132 Uiso calc R 1
C C47 -0.1806(7) 0.4322(9) 0.8826(3) 0.117(3) Uani d U 1
H H47 -0.1985 0.3788 0.9033 0.141 Uiso calc R 1
C C48 -0.1389(6) 0.5504(8) 0.9001(3) 0.111(3) Uani d U 1
H H48 -0.1287 0.5781 0.9322 0.134 Uiso calc R 1
C C49 -0.1110(5) 0.6311(6) 0.8683(2) 0.0879(19) Uani d U 1
H H49 -0.0851 0.7128 0.8794 0.106 Uiso calc R 1
C C50 0.2284(4) 0.6257(4) 0.77912(17) 0.0591(13) Uani d U 1
H H50A 0.2157 0.5635 0.7519 0.071 Uiso calc R 1
H H50B 0.3080 0.6839 0.7790 0.071 Uiso calc R 1
C C51 0.2245(5) 0.5725(5) 0.8215(2) 0.0651(15) Uani d U 1
C C52 0.3083(6) 0.6294(7) 0.8594(2) 0.097(2) Uani d U 1
H H52 0.3695 0.7004 0.8574 0.117 Uiso calc R 1
C C53 0.3031(8) 0.5826(9) 0.9007(3) 0.128(3) Uani d U 1
H H53 0.3588 0.6203 0.9265 0.154 Uiso calc R 1
C C54 0.2135(10) 0.4811(10) 0.9006(3) 0.131(3) Uani d U 1
H H54 0.2061 0.4524 0.9286 0.157 Uiso calc R 1
C C55 0.1295(8) 0.4126(8) 0.8640(4) 0.130(3) Uani d U 1
H H55 0.0731 0.3387 0.8660 0.156 Uiso calc R 1
C C56 0.1364(6) 0.4640(6) 0.8234(3) 0.101(2) Uani d U 1
H H56 0.0812 0.4246 0.7976 0.121 Uiso calc R 1
C C57 0.2413(4) 1.0828(4) 0.60923(15) 0.0430(11) Uani d U 1
C C58 0.2273(4) 1.0911(4) 0.55843(16) 0.0485(12) Uani d U 1
C C59 0.1541(5) 0.9986(5) 0.52448(17) 0.0576(13) Uani d U 1
C C60 0.1429(5) 1.0147(6) 0.47873(18) 0.0679(15) Uani d U 1
C C61 0.2030(6) 1.1219(6) 0.46689(19) 0.0782(18) Uani d U 1
C C62 0.2751(6) 1.2131(6) 0.5003(2) 0.0805(18) Uani d U 1
C C63 0.2881(5) 1.1989(5) 0.54554(17) 0.0654(15) Uani d U 1
H H63 0.3381 1.2620 0.5677 0.078 Uiso calc R 1
C C64 0.4762(4) 1.3808(4) 0.80271(16) 0.0483(12) Uani d U 1
C C65 0.5141(4) 1.4179(4) 0.85439(16) 0.0479(12) Uani d U 1
C C66 0.5137(4) 1.3438(4) 0.88521(16) 0.0539(13) Uani d U 1
C C67 0.5519(5) 1.3859(5) 0.93199(17) 0.0628(14) Uani d U 1
C C68 0.5923(5) 1.5045(5) 0.94843(17) 0.0680(15) Uani d U 1
C C69 0.5927(6) 1.5812(5) 0.9185(2) 0.0760(17) Uani d U 1
C C70 0.5545(5) 1.5391(5) 0.87208(17) 0.0677(15) Uani d U 1
H H70 0.5558 1.5925 0.8522 0.081 Uiso calc R 1
C C71 -0.0012(4) 0.5531(4) 0.68336(16) 0.0488(12) Uani d U 1
C C72 -0.0478(4) 0.5098(4) 0.63303(15) 0.0474(12) Uani d U 1
C C73 -0.0290(4) 0.5798(4) 0.59914(17) 0.0520(12) Uani d U 1
C C74 -0.0766(5) 0.5365(5) 0.55340(17) 0.0629(14) Uani d U 1
C C75 -0.1427(5) 0.4183(5) 0.54113(19) 0.0709(16) Uani d U 1
C C76 -0.1612(5) 0.3474(5) 0.5738(2) 0.0704(16) Uani d U 1
C C77 -0.1158(4) 0.3893(4) 0.61933(18) 0.0596(14) Uani d U 1
H H77 -0.1300 0.3382 0.6409 0.072 Uiso calc R 1
C C78 0.2281(4) 0.8715(4) 0.87218(15) 0.0464(11) Uani d U 1
C C79 0.2397(4) 0.8698(4) 0.92380(15) 0.0495(12) Uani d U 1
C C80 0.3206(5) 0.9592(5) 0.95547(17) 0.0623(14) Uani d U 1
C C81 0.3281(5) 0.9515(5) 1.00224(18) 0.0741(17) Uani d U 1
C C82 0.2555(6) 0.8530(6) 1.01751(18) 0.0767(17) Uani d U 1
C C83 0.1759(5) 0.7640(5) 0.98606(18) 0.0722(16) Uani d U 1
C C84 0.1663(5) 0.7706(5) 0.93989(17) 0.0661(15) Uani d U 1
H H84 0.1104 0.7085 0.9191 0.079 Uiso calc R 1

loop_
_atom_site_aniso_label
_atom_site_aniso_U_11
_atom_site_aniso_U_22
_atom_site_aniso_U_33
_atom_site_aniso_U_12
_atom_site_aniso_U_13
_atom_site_aniso_U_23
Sn1 0.04338(19) 0.03929(18) 0.02841(17) 0.01017(15) 0.00150(13) 0.00821(13)
Sn2 0.0497(2) 0.03717(18) 0.03388(17) 0.01157(15) 0.00317(14) 0.01254(14)
Sn3 0.04608(19) 0.03953(18) 0.02818(17) 0.01166(15) 0.00268(14) 0.00848(13)
Sn4 0.0499(2) 0.03812(18) 0.03187(17) 0.01066(15) 0.00574(14) 0.01224(13)
F1 0.098(2) 0.071(2) 0.0544(19) 0.0118(19) -0.0127(17) 0.0059(16)
F2 0.113(3) 0.135(3) 0.048(2) 0.043(3) -0.0190(19) -0.003(2)
F3 0.152(3) 0.190(4) 0.042(2) 0.067(3) 0.009(2) 0.055(2)
F4 0.177(4) 0.132(4) 0.087(3) 0.018(3) 0.014(3) 0.074(3)
F5 0.134(3) 0.0538(19) 0.058(2) 0.014(2) -0.0156(19) 0.0138(15)
F6 0.150(3) 0.090(3) 0.052(2) 0.015(2) -0.014(2) 0.0245(18)
F7 0.130(3) 0.100(3) 0.0435(19) 0.026(2) -0.0151(19) -0.0091(17)
F8 0.243(5) 0.067(2) 0.080(3) 0.043(3) -0.040(3) -0.022(2)
F9 0.119(3) 0.070(2) 0.0500(19) 0.007(2) -0.0014(18) 0.0125(16)
F10 0.117(3) 0.110(3) 0.0442(19) 0.025(2) -0.0004(18) 0.0246(18)
F11 0.120(3) 0.119(3) 0.060(2) 0.021(2) -0.031(2) -0.021(2)
F12 0.120(3) 0.057(2) 0.117(3) 0.002(2) -0.035(2) -0.021(2)
F13 0.114(3) 0.068(2) 0.059(2) -0.013(2) -0.0090(19) 0.0217(17)
F14 0.145(3) 0.107(3) 0.048(2) -0.003(3) -0.027(2) 0.0034(19)
F15 0.155(4) 0.130(3) 0.0405(19) 0.023(3) 0.002(2) 0.032(2)
F16 0.160(4) 0.104(3) 0.065(2) -0.016(3) 0.012(2) 0.049(2)
O1 0.079(2) 0.058(2) 0.0318(18) 0.010(2) 0.0058(17) 0.0116(16)
O2 0.062(2) 0.060(2) 0.0394(19) 0.0098(18) -0.0024(16) 0.0207(16)
O3 0.065(2) 0.0456(19) 0.0339(17) 0.0088(17) -0.0001(15) 0.0088(15)
O4 0.112(3) 0.050(2) 0.053(2) 0.011(2) 0.001(2) 0.0177(18)
O5 0.0470(18) 0.0312(16) 0.0333(16) 0.0030(14) 0.0016(13) 0.0095(13)
O6 0.0529(19) 0.0365(16) 0.0273(15) 0.0088(14) 0.0002(13) 0.0096(13)
O7 0.063(2) 0.0444(19) 0.0299(17) 0.0088(16) 0.0039(15) 0.0077(14)
O8 0.096(3) 0.045(2) 0.048(2) 0.0094(19) 0.0061(19) 0.0173(17)
O9 0.061(2) 0.059(2) 0.0324(18) 0.0109(18) 0.0014(16) 0.0080(15)
O10 0.057(2) 0.060(2) 0.0403(18) 0.0149(18) 0.0006(16) 0.0240(16)
C1 0.048(3) 0.062(3) 0.063(3) 0.018(3) 0.008(2) 0.024(3)
C2 0.038(3) 0.078(4) 0.063(3) 0.019(3) 0.013(2) 0.028(3)
C3 0.064(4) 0.104(5) 0.063(4) 0.026(3) 0.021(3) 0.031(3)
C4 0.068(4) 0.152(6) 0.085(5) 0.037(5) 0.024(4) 0.062(5)
C5 0.071(5) 0.128(6) 0.116(6) 0.031(4) 0.035(4) 0.081(5)
C6 0.068(4) 0.087(5) 0.122(6) 0.010(3) 0.020(4) 0.047(4)
C7 0.056(3) 0.074(4) 0.085(4) 0.007(3) 0.015(3) 0.038(3)
C8 0.071(3) 0.061(3) 0.048(3) 0.033(3) 0.008(3) 0.014(2)
C9 0.072(4) 0.063(3) 0.055(3) 0.042(3) 0.012(3) 0.019(3)
C10 0.076(4) 0.092(4) 0.071(4) 0.046(3) 0.006(3) 0.027(3)
C11 0.113(5) 0.131(6) 0.077(4) 0.081(5) 0.006(4) 0.035(4)
C12 0.139(7) 0.131(6) 0.097(5) 0.095(6) 0.051(5) 0.068(5)
C13 0.109(5) 0.072(4) 0.138(6) 0.052(4) 0.048(5) 0.052(4)
C14 0.091(4) 0.059(4) 0.093(4) 0.036(3) 0.015(3) 0.029(3)
C15 0.055(3) 0.045(3) 0.049(3) 0.020(2) 0.010(2) 0.013(2)
C16 0.055(3) 0.044(3) 0.038(3) 0.016(2) 0.008(2) 0.004(2)
C17 0.063(4) 0.074(4) 0.051(3) 0.018(3) 0.006(3) 0.007(3)
C18 0.057(4) 0.086(4) 0.093(5) 0.003(3) 0.019(4) 0.004(4)
C19 0.096(5) 0.090(5) 0.072(4) 0.031(4) 0.040(4) 0.031(4)
C20 0.091(5) 0.104(5) 0.049(3) 0.037(4) 0.021(3) 0.023(3)
C21 0.066(3) 0.062(3) 0.044(3) 0.014(3) 0.007(3) 0.002(3)
C22 0.043(3) 0.054(3) 0.054(3) 0.007(2) -0.004(2) 0.009(2)
C23 0.044(3) 0.061(3) 0.051(3) 0.017(2) 0.001(2) 0.022(3)
C24 0.099(5) 0.093(5) 0.112(5) 0.056(4) 0.046(4) 0.058(4)
C25 0.114(6) 0.093(5) 0.183(8) 0.054(5) 0.051(5) 0.072(5)
C26 0.094(5) 0.075(5) 0.186(8) 0.043(4) 0.038(5) 0.005(5)
C27 0.101(5) 0.118(6) 0.117(6) 0.050(5) 0.040(4) 0.012(5)
C28 0.078(4) 0.084(4) 0.085(4) 0.037(3) 0.027(3) 0.032(3)
C29 0.068(3) 0.064(3) 0.052(3) 0.036(3) 0.017(3) 0.017(3)
C30 0.067(3) 0.053(3) 0.045(3) 0.026(3) 0.020(3) 0.010(2)
C31 0.104(5) 0.090(4) 0.061(4) 0.020(4) 0.021(4) 0.007(3)
C32 0.152(7) 0.147(7) 0.066(5) 0.052(6) 0.023(5) 0.012(5)
C33 0.144(7) 0.143(7) 0.076(5) 0.063(6) 0.049(5) 0.042(5)
C34 0.094(5) 0.128(6) 0.126(6) 0.033(5) 0.054(5) 0.049(5)
C35 0.079(4) 0.102(5) 0.080(4) 0.022(4) 0.024(4) 0.014(4)
C36 0.048(3) 0.061(3) 0.050(3) 0.020(3) 0.009(2) 0.018(2)
C37 0.040(3) 0.051(3) 0.046(3) 0.007(2) 0.002(2) 0.011(2)
C38 0.077(4) 0.104(5) 0.052(3) 0.049(4) -0.007(3) 0.005(3)
C39 0.097(5) 0.155(6) 0.073(5) 0.070(5) 0.000(4) 0.038(4)
C40 0.083(5) 0.095(5) 0.114(6) 0.048(4) 0.018(4) 0.051(4)
C41 0.076(4) 0.063(4) 0.100(5) 0.032(3) 0.007(4) -0.001(3)
C42 0.065(4) 0.066(4) 0.067(4) 0.027(3) -0.003(3) 0.005(3)
C43 0.045(3) 0.060(3) 0.059(3) 0.016(2) 0.006(2) 0.021(3)
C44 0.043(3) 0.081(4) 0.067(4) 0.019(3) 0.014(3) 0.034(3)
C45 0.077(4) 0.078(4) 0.106(5) 0.021(3) 0.040(4) 0.048(4)
C46 0.099(5) 0.108(5) 0.145(7) 0.040(4) 0.060(5) 0.073(5)
C47 0.085(5) 0.173(8) 0.125(7) 0.048(6) 0.041(5) 0.104(7)
C48 0.067(4) 0.175(7) 0.081(5) 0.013(5) 0.012(4) 0.056(5)
C49 0.061(4) 0.128(5) 0.068(4) 0.015(4) 0.019(3) 0.039(4)
C50 0.066(3) 0.063(3) 0.058(3) 0.033(3) 0.016(3) 0.013(3)
C51 0.073(4) 0.080(4) 0.066(4) 0.052(3) 0.013(3) 0.026(3)
C52 0.107(5) 0.129(5) 0.085(5) 0.079(4) 0.003(4) 0.021(4)
C53 0.142(7) 0.177(8) 0.100(6) 0.111(6) -0.015(5) 0.008(6)
C54 0.167(9) 0.182(9) 0.098(6) 0.117(7) 0.024(6) 0.053(6)
C55 0.145(7) 0.117(6) 0.172(8) 0.074(6) 0.065(6) 0.081(6)
C56 0.114(5) 0.099(5) 0.121(6) 0.055(4) 0.035(4) 0.063(4)
C57 0.048(3) 0.054(3) 0.032(3) 0.023(2) 0.007(2) 0.009(2)
C58 0.055(3) 0.061(3) 0.038(3) 0.026(3) 0.007(2) 0.019(2)
C59 0.069(4) 0.067(4) 0.042(3) 0.028(3) 0.005(3) 0.014(3)
C60 0.077(4) 0.094(4) 0.039(3) 0.041(4) -0.004(3) 0.005(3)
C61 0.097(5) 0.112(5) 0.039(3) 0.046(4) 0.011(3) 0.028(3)
C62 0.100(5) 0.091(5) 0.057(4) 0.027(4) 0.016(3) 0.042(3)
C63 0.079(4) 0.075(4) 0.042(3) 0.022(3) 0.008(3) 0.025(3)
C64 0.049(3) 0.048(3) 0.042(3) 0.010(2) 0.008(2) 0.007(2)
C65 0.050(3) 0.048(3) 0.041(3) 0.012(2) 0.003(2) 0.006(2)
C66 0.067(3) 0.043(3) 0.040(3) 0.007(3) 0.006(2) 0.001(2)
C67 0.070(4) 0.073(4) 0.040(3) 0.016(3) 0.003(3) 0.018(3)
C68 0.076(4) 0.079(4) 0.035(3) 0.017(3) -0.003(3) -0.006(3)
C69 0.108(5) 0.057(4) 0.052(3) 0.024(3) -0.010(3) -0.008(3)
C70 0.094(4) 0.058(3) 0.047(3) 0.024(3) -0.005(3) 0.006(3)
C71 0.059(3) 0.043(3) 0.041(3) 0.012(2) 0.012(2) 0.007(2)
C72 0.050(3) 0.051(3) 0.036(3) 0.013(2) 0.003(2) 0.002(2)
C73 0.053(3) 0.042(3) 0.049(3) 0.006(2) 0.004(2) -0.002(2)
C74 0.063(4) 0.080(4) 0.040(3) 0.019(3) 0.006(3) 0.011(3)
C75 0.071(4) 0.078(4) 0.046(3) 0.017(3) -0.010(3) -0.017(3)
C76 0.061(4) 0.053(3) 0.079(4) 0.009(3) -0.011(3) -0.012(3)
C77 0.056(3) 0.054(3) 0.064(4) 0.017(3) -0.002(3) 0.002(3)
C78 0.058(3) 0.057(3) 0.034(3) 0.030(3) 0.012(2) 0.014(2)
C79 0.068(3) 0.059(3) 0.026(2) 0.026(3) 0.003(2) 0.015(2)
C80 0.076(4) 0.071(4) 0.038(3) 0.018(3) 0.004(3) 0.021(3)
C81 0.091(4) 0.077(4) 0.036(3) 0.010(3) -0.010(3) 0.007(3)
C82 0.102(5) 0.090(4) 0.034(3) 0.025(4) 0.007(3) 0.019(3)
C83 0.099(4) 0.073(4) 0.042(3) 0.017(3) 0.013(3) 0.029(3)
C84 0.081(4) 0.072(4) 0.040(3) 0.018(3) 0.005(3) 0.013(3)

loop_
_atom_type_symbol
_atom_type_description
_atom_type_scat_dispersion_real
_atom_type_scat_dispersion_imag
_atom_type_scat_source
C C 0.0033 0.0016 'International Tables Vol C Tables 4.2.6.8 and 6.1.1.4'
H H 0.0000 0.0000 'International Tables Vol C Tables 4.2.6.8 and 6.1.1.4'
O O 0.0106 0.0060 'International Tables Vol C Tables 4.2.6.8 and 6.1.1.4'
F F 0.0171 0.0103 'International Tables Vol C Tables 4.2.6.8 and 6.1.1.4'
Sn Sn -0.6537 1.4246 'International Tables Vol C Tables 4.2.6.8 and 6.1.1.4'

loop_
_geom_angle_atom_site_label_1
_geom_angle_atom_site_label_2
_geom_angle_atom_site_label_3
_geom_angle
O5 Sn1 C22 116.10(15)
O5 Sn1 C15 106.07(15)
C22 Sn1 C15 137.83(18)
O5 Sn1 O6 77.06(10)
C22 Sn1 O6 96.11(14)
C15 Sn1 O6 93.70(14)
O5 Sn1 O2 92.13(11)
C22 Sn1 O2 84.47(15)
C15 Sn1 O2 93.68(14)
O6 Sn1 O2 168.27(11)
O5 Sn2 C8 108.43(16)
O5 Sn2 C1 117.91(15)
C8 Sn2 C1 133.25(18)
O5 Sn2 O3 80.51(10)
C8 Sn2 O3 99.29(15)
C1 Sn2 O3 94.16(16)
O5 Sn2 O1 89.12(11)
C8 Sn2 O1 90.59(16)
C1 Sn2 O1 84.48(16)
O3 Sn2 O1 167.48(11)
O5 Sn2 O4 128.24(10)
C8 Sn2 O4 77.79(16)
C1 Sn2 O4 78.59(16)
O3 Sn2 O4 48.30(10)
O1 Sn2 O4 142.63(10)
O6 Sn3 C29 104.24(17)
O6 Sn3 C36 108.76(15)
C29 Sn3 C36 146.5(2)
O6 Sn3 O10 93.56(11)
C29 Sn3 O10 94.06(15)
C36 Sn3 O10 89.69(14)
O6 Sn3 O5 76.21(10)
C29 Sn3 O5 92.48(14)
C36 Sn3 O5 89.76(14)
O10 Sn3 O5 168.97(11)
O6 Sn4 C50 109.30(16)
O6 Sn4 C43 114.90(15)
C50 Sn4 C43 135.14(18)
O6 Sn4 O7 81.15(10)
C50 Sn4 O7 98.64(15)
C43 Sn4 O7 95.31(15)
O6 Sn4 O9 87.84(11)
C50 Sn4 O9 90.91(16)
C43 Sn4 O9 83.58(15)
O7 Sn4 O9 167.32(11)
C57 O1 Sn2 137.7(3)
C57 O2 Sn1 132.9(3)
C64 O3 Sn2 111.3(3)
C64 O4 Sn2 77.0(3)
Sn2 O5 Sn1 136.03(13)
Sn2 O5 Sn3 120.80(12)
Sn1 O5 Sn3 102.57(10)
Sn4 O6 Sn3 132.74(13)
Sn4 O6 Sn1 123.25(13)
Sn3 O6 Sn1 103.84(11)
C71 O7 Sn4 111.3(3)
C78 O9 Sn4 134.4(3)
C78 O10 Sn3 128.9(3)
C2 C1 Sn2 112.5(3)
C2 C1 H1A 109.1
Sn2 C1 H1A 109.1
C2 C1 H1B 109.1
Sn2 C1 H1B 109.1
H1A C1 H1B 107.8
C7 C2 C3 119.2(5)
C7 C2 C1 120.7(5)
C3 C2 C1 120.1(5)
C2 C3 C4 119.7(6)
C2 C3 H3 120.2
C4 C3 H3 120.2
C5 C4 C3 119.3(7)
C5 C4 H4 120.3
C3 C4 H4 120.3
C6 C5 C4 121.7(7)
C6 C5 H5 119.1
C4 C5 H5 119.1
C5 C6 C7 119.8(7)
C5 C6 H6 120.1
C7 C6 H6 120.1
C2 C7 C6 120.3(6)
C2 C7 H7 119.8
C6 C7 H7 119.8
C9 C8 Sn2 114.4(3)
C9 C8 H8A 108.7
Sn2 C8 H8A 108.7
C9 C8 H8B 108.7
Sn2 C8 H8B 108.7
H8A C8 H8B 107.6
C14 C9 C10 117.7(5)
C14 C9 C8 120.9(5)
C10 C9 C8 121.4(5)
C9 C10 C11 121.3(6)
C9 C10 H10 119.3
C11 C10 H10 119.3
C12 C11 C10 118.9(7)
C12 C11 H11 120.5
C10 C11 H11 120.5
C13 C12 C11 121.2(7)
C13 C12 H12 119.4
C11 C12 H12 119.4
C12 C13 C14 119.7(7)
C12 C13 H13 120.1
C14 C13 H13 120.1
C9 C14 C13 121.1(6)
C9 C14 H14 119.5
C13 C14 H14 119.5
C16 C15 Sn1 118.9(3)
C16 C15 H15A 107.6
Sn1 C15 H15A 107.6
C16 C15 H15B 107.6
Sn1 C15 H15B 107.6
H15A C15 H15B 107.0
C17 C16 C21 117.6(4)
C17 C16 C15 122.1(4)
C21 C16 C15 120.1(4)
C16 C17 C18 120.8(5)
C16 C17 H17 119.6
C18 C17 H17 119.6
C19 C18 C17 119.6(6)
C19 C18 H18 120.2
C17 C18 H18 120.2
C18 C19 C20 120.5(6)
C18 C19 H19 119.7
C20 C19 H19 119.7
C19 C20 C21 120.1(6)
C19 C20 H20 119.9
C21 C20 H20 119.9
C20 C21 C16 121.2(5)
C20 C21 H21 119.4
C16 C21 H21 119.4
C23 C22 Sn1 117.0(3)
C23 C22 H22A 108.0
Sn1 C22 H22A 108.0
C23 C22 H22B 108.0
Sn1 C22 H22B 108.0
H22A C22 H22B 107.3
C28 C23 C24 117.5(5)
C28 C23 C22 121.1(5)
C24 C23 C22 121.4(5)
C23 C24 C25 120.9(6)
C23 C24 H24 119.5
C25 C24 H24 119.5
C26 C25 C24 120.9(7)
C26 C25 H25 119.5
C24 C25 H25 119.5
C25 C26 C27 119.9(7)
C25 C26 H26 120.0
C27 C26 H26 120.0
C26 C27 C28 118.6(7)
C26 C27 H27 120.7
C28 C27 H27 120.7
C23 C28 C27 122.1(6)
C23 C28 H28 119.0
C27 C28 H28 119.0
C30 C29 Sn3 121.3(3)
C30 C29 H29A 107.0
Sn3 C29 H29A 107.0
C30 C29 H29B 107.0
Sn3 C29 H29B 107.0
H29A C29 H29B 106.7
C31 C30 C35 116.7(5)
C31 C30 C29 120.9(5)
C35 C30 C29 122.3(5)
C30 C31 C32 122.6(7)
C30 C31 H31 118.7
C32 C31 H31 118.7
C33 C32 C31 119.7(8)
C33 C32 H32 120.2
C31 C32 H32 120.2
C32 C33 C34 121.4(7)
C32 C33 H33 119.3
C34 C33 H33 119.3
C33 C34 C35 118.9(7)
C33 C34 H34 120.6
C35 C34 H34 120.6
C30 C35 C34 120.6(6)
C30 C35 H35 119.7
C34 C35 H35 119.7
C37 C36 Sn3 121.6(3)
C37 C36 H36A 106.9
Sn3 C36 H36A 106.9
C37 C36 H36B 106.9
Sn3 C36 H36B 106.9
H36A C36 H36B 106.7
C38 C37 C42 116.8(5)
C38 C37 C36 120.9(5)
C42 C37 C36 122.1(4)
C37 C38 C39 121.4(6)
C37 C38 H38 119.3
C39 C38 H38 119.3
C40 C39 C38 121.0(6)
C40 C39 H39 119.5
C38 C39 H39 119.5
C39 C40 C41 119.4(6)
C39 C40 H40 120.3
C41 C40 H40 120.3
C40 C41 C42 120.1(6)
C40 C41 H41 120.0
C42 C41 H41 120.0
C41 C42 C37 121.3(5)
C41 C42 H42 119.3
C37 C42 H42 119.3
C44 C43 Sn4 113.5(3)
C44 C43 H43A 108.9
Sn4 C43 H43A 108.9
C44 C43 H43B 108.9
Sn4 C43 H43B 108.9
H43A C43 H43B 107.7
C49 C44 C45 119.7(5)
C49 C44 C43 120.1(6)
C45 C44 C43 120.1(5)
C44 C45 C46 119.2(7)
C44 C45 H45 120.4
C46 C45 H45 120.4
C47 C46 C45 120.1(8)
C47 C46 H46 120.0
C45 C46 H46 120.0
C46 C47 C48 122.6(8)
C46 C47 H47 118.7
C48 C47 H47 118.7
C47 C48 C49 118.3(8)
C47 C48 H48 120.9
C49 C48 H48 120.9
C44 C49 C48 120.0(7)
C44 C49 H49 120.0
C48 C49 H49 120.0
C51 C50 Sn4 114.7(3)
C51 C50 H50A 108.6
Sn4 C50 H50A 108.6
C51 C50 H50B 108.6
Sn4 C50 H50B 108.6
H50A C50 H50B 107.6
C52 C51 C56 119.6(6)
C52 C51 C50 120.7(6)
C56 C51 C50 119.7(6)
C51 C52 C53 121.5(8)
C51 C52 H52 119.3
C53 C52 H52 119.3
C54 C53 C52 115.5(9)
C54 C53 H53 122.3
C52 C53 H53 122.3
C53 C54 C55 128.0(10)
C53 C54 H54 116.0
C55 C54 H54 116.0
C54 C55 C56 114.5(9)
C54 C55 H55 122.7
C56 C55 H55 122.7
C51 C56 C55 120.6(8)
C51 C56 H56 119.7
C55 C56 H56 119.7
O1 C57 O2 125.2(4)
O1 C57 C58 117.3(4)
O2 C57 C58 117.5(4)
C63 C58 C59 118.5(4)
C63 C58 C57 117.4(5)
C59 C58 C57 124.0(4)
F1 C59 C60 117.0(5)
F1 C59 C58 122.6(4)
C60 C59 C58 120.5(5)
F2 C60 C61 120.2(5)
F2 C60 C59 119.7(6)
C61 C60 C59 120.0(6)
F3 C61 C60 119.4(6)
F3 C61 C62 121.0(6)
C60 C61 C62 119.6(5)
F4 C62 C63 120.7(6)
F4 C62 C61 117.9(5)
C63 C62 C61 121.3(6)
C62 C63 C58 120.1(5)
C62 C63 H63 120.0
C58 C63 H63 120.0
O4 C64 O3 123.4(4)
O4 C64 C65 118.8(4)
O3 C64 C65 117.8(4)
C66 C65 C70 117.1(4)
C66 C65 C64 126.3(4)
C70 C65 C64 116.6(4)
F5 C66 C65 122.2(4)
F5 C66 C67 115.5(5)
C65 C66 C67 122.3(5)
F6 C67 C68 119.1(5)
F6 C67 C66 121.2(5)
C68 C67 C66 119.7(5)
F7 C68 C67 120.6(5)
F7 C68 C69 120.0(5)
C67 C68 C69 119.5(5)
F8 C69 C68 118.5(5)
F8 C69 C70 120.7(5)
C68 C69 C70 120.8(5)
C69 C70 C65 120.6(5)
C69 C70 H70 119.7
C65 C70 H70 119.7
O8 C71 O7 122.2(4)
O8 C71 C72 119.4(4)
O7 C71 C72 118.3(4)
C73 C72 C77 117.4(4)
C73 C72 C71 125.1(4)
C77 C72 C71 117.6(4)
F9 C73 C72 123.3(4)
F9 C73 C74 113.7(5)
C72 C73 C74 122.9(5)
F10 C74 C75 120.8(5)
F10 C74 C73 121.0(5)
C75 C74 C73 118.2(5)
F11 C75 C76 121.6(6)
F11 C75 C74 118.7(6)
C76 C75 C74 119.8(5)
F12 C76 C75 118.6(5)
F12 C76 C77 118.8(6)
C75 C76 C77 122.6(5)
C76 C77 C72 119.0(5)
C76 C77 H77 120.5
C72 C77 H77 120.5
O9 C78 O10 124.9(4)
O9 C78 C79 117.8(4)
O10 C78 C79 117.4(4)
C80 C79 C84 118.1(4)
C80 C79 C78 123.8(4)
C84 C79 C78 118.1(5)
F13 C80 C79 123.0(4)
F13 C80 C81 115.9(5)
C79 C80 C81 121.0(5)
F14 C81 C82 119.8(5)
F14 C81 C80 120.1(5)
C82 C81 C80 120.1(5)
F15 C82 C83 121.0(5)
F15 C82 C81 120.1(6)
C83 C82 C81 118.8(5)
C82 C83 F16 118.2(5)
C82 C83 C84 121.9(5)
F16 C83 C84 120.0(5)
C83 C84 C79 120.0(5)
C83 C84 H84 120.0
C79 C84 H84 120.0

loop_
_geom_bond_atom_site_label_1
_geom_bond_atom_site_label_2
_geom_bond_distance
Sn1 O5 2.039(3)
Sn1 C22 2.139(4)
Sn1 C15 2.140(4)
Sn1 O6 2.181(2)
Sn1 O2 2.221(3)
Sn2 O5 2.022(3)
Sn2 C8 2.129(4)
Sn2 C1 2.139(4)
Sn2 O3 2.193(3)
Sn2 O1 2.250(3)
Sn2 O4 2.934(4)
Sn3 O6 2.040(3)
Sn3 C29 2.142(4)
Sn3 C36 2.147(4)
Sn3 O10 2.184(3)
Sn3 O5 2.217(3)
Sn4 O6 2.031(3)
Sn4 C50 2.130(4)
Sn4 C43 2.142(4)
Sn4 O7 2.179(3)
Sn4 O8 2.922(3)
Sn4 O9 2.238(3)
F1 C59 1.327(6)
F2 C60 1.333(6)
F3 C61 1.351(6)
F4 C62 1.351(6)
F5 C66 1.343(5)
F6 C67 1.333(5)
F7 C68 1.339(5)
F8 C69 1.345(6)
F9 C73 1.347(5)
F10 C74 1.335(6)
F11 C75 1.341(5)
F12 C76 1.351(6)
F13 C80 1.341(6)
F14 C81 1.339(6)
F15 C82 1.341(5)
F16 C83 1.360(6)
O1 C57 1.237(5)
O2 C57 1.260(5)
O3 C64 1.282(5)
O4 C64 1.221(5)
O7 C71 1.299(5)
O8 C71 1.222(5)
O9 C78 1.243(5)
O10 C78 1.262(5)
C1 C2 1.506(6)
C1 H1A 0.9700
C1 H1B 0.9700
C2 C7 1.378(7)
C2 C3 1.385(7)
C3 C4 1.404(8)
C3 H3 0.9300
C4 C5 1.358(9)
C4 H4 0.9300
C5 C6 1.348(9)
C5 H5 0.9300
C6 C7 1.390(7)
C6 H6 0.9300
C7 H7 0.9300
C8 C9 1.486(6)
C8 H8A 0.9700
C8 H8B 0.9700
C9 C14 1.380(7)
C9 C10 1.385(7)
C10 C11 1.391(8)
C10 H10 0.9300
C11 C12 1.363(9)
C11 H11 0.9300
C12 C13 1.358(9)
C12 H12 0.9300
C13 C14 1.384(8)
C13 H13 0.9300
C14 H14 0.9300
C15 C16 1.503(6)
C15 H15A 0.9700
C15 H15B 0.9700
C16 C17 1.371(6)
C16 C21 1.380(6)
C17 C18 1.398(7)
C17 H17 0.9300
C18 C19 1.345(8)
C18 H18 0.9300
C19 C20 1.358(8)
C19 H19 0.9300
C20 C21 1.370(7)
C20 H20 0.9300
C21 H21 0.9300
C22 C23 1.492(6)
C22 H22A 0.9700
C22 H22B 0.9700
C23 C28 1.353(7)
C23 C24 1.359(7)
C24 C25 1.370(8)
C24 H24 0.9300
C25 C26 1.339(9)
C25 H25 0.9300
C26 C27 1.353(9)
C26 H26 0.9300
C27 C28 1.391(8)
C27 H27 0.9300
C28 H28 0.9300
C29 C30 1.482(6)
C29 H29A 0.9700
C29 H29B 0.9700
C30 C31 1.364(7)
C30 C35 1.366(7)
C31 C32 1.365(8)
C31 H31 0.9300
C32 C33 1.312(9)
C32 H32 0.9300
C33 C34 1.349(9)
C33 H33 0.9300
C34 C35 1.402(8)
C34 H34 0.9300
C35 H35 0.9300
C36 C37 1.492(6)
C36 H36A 0.9700
C36 H36B 0.9700
C37 C38 1.367(6)
C37 C42 1.382(6)
C38 C39 1.375(7)
C38 H38 0.9300
C39 C40 1.346(8)
C39 H39 0.9300
C40 C41 1.354(8)
C40 H40 0.9300
C41 C42 1.382(7)
C41 H41 0.9300
C42 H42 0.9300
C43 C44 1.495(6)
C43 H43A 0.9700
C43 H43B 0.9700
C44 C49 1.376(7)
C44 C45 1.388(7)
C45 C46 1.395(8)
C45 H45 0.9300
C46 C47 1.343(10)
C46 H46 0.9300
C47 C48 1.353(10)
C47 H47 0.9300
C48 C49 1.416(8)
C48 H48 0.9300
C49 H49 0.9300
C50 C51 1.474(6)
C50 H50A 0.9700
C50 H50B 0.9700
C51 C52 1.381(8)
C51 C56 1.385(8)
C52 C53 1.404(9)
C52 H52 0.9300
C53 C54 1.325(11)
C53 H53 0.9300
C54 C55 1.383(11)
C54 H54 0.9300
C55 C56 1.414(9)
C55 H55 0.9300
C56 H56 0.9300
C57 C58 1.504(6)
C58 C63 1.378(6)
C58 C59 1.386(7)
C59 C60 1.384(6)
C60 C61 1.357(8)
C61 C62 1.366(8)
C62 C63 1.365(7)
C63 H63 0.9300
C64 C65 1.507(6)
C65 C66 1.366(6)
C65 C70 1.385(6)
C66 C67 1.379(6)
C67 C68 1.350(7)
C68 C69 1.369(7)
C69 C70 1.371(7)
C70 H70 0.9300
C71 C72 1.495(6)
C72 C73 1.375(6)
C72 C77 1.392(6)
C73 C74 1.377(6)
C74 C75 1.361(7)
C75 C76 1.355(8)
C76 C77 1.363(7)
C77 H77 0.9300
C78 C79 1.507(6)
C79 C80 1.368(7)
C79 C84 1.383(6)
C80 C81 1.380(6)
C81 C82 1.363(7)
C82 C83 1.356(7)
C83 C84 1.361(6)
C84 H84 0.9300
